data_4320405
loop_
_publ_author_name
'Shan-Ming Kuang'
'Phillip E. Fanwick'
'Richard A. Walton'

_publ_contact_author_address
;    Department of Chemistry
      Purdue University
      W. Lafayette
      IN 47907
      USA
;
_publ_contact_author_email fanwick@.xray.chem.purdue.edu
_publ_contact_author_fax 1(765)4940239
_publ_contact_author_name 'Phillip E. Fanwick'
_publ_contact_author_phone 1(765)4944572
_publ_section_title
;
 Mixed-Metal Assemblies Containing Multiply Bonded Dirhenium Species
 Linked through Thiocyanate- and Cyanide-Containing Bridging Units
;
_journal_name_full 'Inorganic Chemistry'
_journal_page_first 5682
_journal_page_last 5690
_journal_paper_doi 10.1021/ic010442r
_journal_volume 40
_journal_year 2001
_chemical_formula_sum 'C66 H54 Cl5 N O7 P4 Re2 W'
_chemical_formula_weight 1830.58
_chemical_name_systematic ' ?'
_space_group_IT_number 14
_symmetry_cell_setting monoclinic
_symmetry_space_group_name_Hall '-P 2yn'
_symmetry_space_group_name_H-M 'P 1 21/n 1'
_atom_type_scat_source 'International Tables for Crystallography (Vol C)'
_cell_angle_alpha 90.00
_cell_angle_beta 95.5766(17)
_cell_angle_gamma 90.00
_cell_formula_units_Z 4
_cell_length_a 15.0095(3)
_cell_length_b 19.3976(5)
_cell_length_c 22.8577(6)
_cell_measurement_reflns_used 44640
_cell_measurement_temperature 295
_cell_measurement_theta_max 27
_cell_measurement_theta_min 4
_cell_volume 6623.5(3)
_computing_cell_refinement DENZO/SCALEPACK_(Otwinowski,_1996)
_computing_data_collection Collect_(Nonius,_1998)
_computing_data_reduction DENZO/SCALEPACK_(Otwinowski,_1996)
_computing_molecular_graphics
;
     ORTEP (Johnson, 1976)
     Xtal_GX (Hall, 1995)
     PLUTON (Spek, 1991)
;
_computing_publication_material CIF_VAX_MolEN_(Fair,_1990)
_computing_structure_refinement SHELX97_(Sheldrick,_1997)
_computing_structure_solution PATTY_(DIRDIF92,_Beurskins,_1992)
_diffrn_ambient_temperature 295
_diffrn_radiation_type MO-K\a
_diffrn_radiation_wavelength 0.71073
_diffrn_reflns_av_R_equivalents 0.069
_diffrn_reflns_limit_h_max 18
_diffrn_reflns_limit_h_min 0
_diffrn_reflns_limit_k_max 25
_diffrn_reflns_limit_k_min 0
_diffrn_reflns_limit_l_max 29
_diffrn_reflns_limit_l_min -29
_diffrn_reflns_number 44640
_diffrn_reflns_theta_max 27.41
_diffrn_reflns_theta_min 4.00
_exptl_absorpt_coefficient_mu 5.817
_exptl_absorpt_correction_T_max 0.2336
_exptl_absorpt_correction_T_min 0.1368
_exptl_absorpt_correction_type refined_empirical_(Otwinowski_&_Minor,_1996
_exptl_crystal_colour dark
_exptl_crystal_density_diffrn 1.84
_exptl_crystal_description plate
_exptl_crystal_F_000 3208
_exptl_crystal_size_max 0.40
_exptl_crystal_size_mid 0.35
_exptl_crystal_size_min 0.25
_refine_diff_density_max 2.04
_refine_diff_density_min -2.52
_refine_ls_extinction_method none
_refine_ls_goodness_of_fit_ref 1.020
_refine_ls_hydrogen_treatment H_atoms_riding
_refine_ls_matrix_type full
_refine_ls_number_parameters 775
_refine_ls_number_reflns 14537
_refine_ls_number_restraints 0
_refine_ls_R_factor_gt 0.054
_refine_ls_shift/su_max 0.011
_refine_ls_structure_factor_coef Fsqd
_refine_ls_weighting_details 'w=1/[\s^2^(Fo^2^)+(0.0846P)^2^+14.8318P] where P=(Fo^2^+2Fc^2^)/'
_refine_ls_weighting_scheme calc
_refine_ls_wR_factor_ref 0.133
_reflns_number_gt 11674
_reflns_number_total 14929
_reflns_threshold_expression >2.0\s(I)
_cod_data_source_file ic010442r_3.cif
_cod_data_source_block KSM25
_cod_depositor_comments
;
The following automatic conversions were performed:

'_refine_ls_weighting_scheme' value 'calc ' changed to 'calc'
according to the built-in table from CIF Core dictionary named
'cif_core.dic' version 2.4.1 from 2010-06-29.

Automatic conversion script
Id: cif_fix_values 1646 2011-03-28 12:23:43Z adriana 
;
_cod_original_cell_volume 6623.5(5)
_cod_database_code 4320405

loop_
_symmetry_equiv_pos_as_xyz
'x, y, z'
'-x+1/2, y+1/2, -z+1/2'
'-x, -y, -z'
'x+1/2, -y+1/2, z+1/2'

loop_
_atom_site_aniso_label
_atom_site_aniso_U_11
_atom_site_aniso_U_22
_atom_site_aniso_U_33
_atom_site_aniso_U_12
_atom_site_aniso_U_13
_atom_site_aniso_U_23
Re1 0.03583(18) 0.02485(15) 0.03801(18) -0.00250(11) 0.00614(12) 0.00006(11)
Re2 0.03483(18) 0.02951(16) 0.03918(19) -0.00133(11) 0.00566(12) -0.00412(12)
W3 0.0479(2) 0.0480(2) 0.0783(3) -0.00940(17) 0.00747(19) -0.01059(19)
Cl1 0.0430(11) 0.0399(10) 0.0582(13) -0.0087(8) -0.0005(9) -0.0018(9)
Cl2 0.0547(13) 0.0585(13) 0.0473(13) 0.0118(11) -0.0040(10) 0.0000(10)
Cl12 0.0409(10) 0.0299(9) 0.0456(11) -0.0029(7) 0.0051(8) 0.0037(8)
Cl91 0.086(3) 0.156(4) 0.114(3) 0.029(3) -0.010(2) -0.004(3)
Cl92 0.174(5) 0.098(3) 0.143(4) 0.024(3) -0.014(4) -0.019(3)
P1 0.0377(11) 0.0281(9) 0.0461(12) 0.0015(8) 0.0077(9) 0.0017(8)
P2 0.0413(11) 0.0337(10) 0.0419(12) -0.0019(8) 0.0059(9) -0.0068(8)
P3 0.0431(12) 0.0340(10) 0.0405(12) -0.0041(8) 0.0092(9) -0.0031(8)
P4 0.0367(11) 0.0317(10) 0.0448(12) -0.0011(8) 0.0085(9) -0.0037(8)
O1 0.078(5) 0.044(4) 0.061(4) 0.004(3) 0.006(3) 0.016(3)
O12 0.066(5) 0.042(4) 0.087(5) -0.025(3) -0.010(4) 0.020(3)
O32 0.081(6) 0.090(7) 0.147(9) 0.027(6) -0.014(6) -0.015(6)
O33 0.107(8) 0.129(9) 0.105(8) -0.023(7) 0.013(6) -0.048(7)
O34 0.073(6) 0.094(7) 0.140(9) 0.025(5) -0.009(6) -0.017(6)
O35 0.163(11) 0.117(9) 0.080(7) 0.030(8) 0.019(7) 0.000(6)
O36 0.103(8) 0.096(8) 0.191(12) -0.050(6) 0.029(7) 0.020(7)
N31 0.041(4) 0.036(4) 0.056(5) -0.009(3) 0.019(3) -0.016(3)
C1 0.048(5) 0.044(5) 0.044(5) -0.007(4) 0.009(4) -0.001(4)
C12 0.041(5) 0.037(4) 0.056(6) -0.010(4) -0.005(4) -0.007(4)
C1B 0.039(4) 0.038(4) 0.051(5) 0.000(3) 0.008(4) -0.003(4)
C2B 0.046(5) 0.035(4) 0.047(5) -0.011(3) 0.010(4) -0.008(3)
C31 0.038(5) 0.047(5) 0.063(6) 0.000(4) 0.004(4) -0.010(4)
C32 0.064(7) 0.066(7) 0.094(9) 0.005(6) 0.010(6) -0.024(6)
C33 0.054(7) 0.082(8) 0.102(10) -0.010(6) 0.012(6) -0.026(7)
C34 0.050(6) 0.073(7) 0.092(9) -0.002(6) -0.005(6) -0.020(6)
C35 0.067(7) 0.071(8) 0.088(9) 0.006(6) 0.002(6) -0.002(7)
C36 0.076(9) 0.066(8) 0.136(13) -0.026(7) 0.028(8) -0.008(8)
C111 0.044(5) 0.035(4) 0.052(5) 0.005(3) 0.012(4) -0.002(4)
C112 0.066(7) 0.042(5) 0.078(7) 0.009(5) 0.011(5) 0.005(5)
C113 0.096(10) 0.040(6) 0.114(11) 0.022(6) 0.003(8) 0.024(6)
C114 0.093(10) 0.096(10) 0.071(8) 0.059(8) -0.005(7) 0.006(7)
C115 0.052(7) 0.109(11) 0.091(9) 0.020(7) -0.007(6) 0.027(8)
C116 0.048(6) 0.067(7) 0.087(8) -0.004(5) -0.013(5) 0.017(6)
C121 0.037(4) 0.040(4) 0.047(5) 0.003(3) 0.006(4) 0.006(3)
C122 0.041(5) 0.047(5) 0.059(6) -0.001(4) 0.007(4) 0.011(4)
C123 0.060(6) 0.064(7) 0.071(7) -0.015(5) 0.008(5) 0.018(5)
C124 0.076(8) 0.105(10) 0.061(7) -0.026(7) 0.019(6) 0.010(7)
C125 0.068(8) 0.118(11) 0.061(8) -0.001(7) 0.035(6) 0.008(7)
C126 0.059(6) 0.066(6) 0.061(7) -0.010(5) 0.013(5) -0.009(5)
C211 0.044(5) 0.055(5) 0.049(5) -0.002(4) 0.014(4) -0.022(4)
C212 0.054(6) 0.053(6) 0.092(8) 0.003(5) -0.009(5) -0.031(6)
C213 0.063(8) 0.092(10) 0.105(10) 0.004(7) -0.015(7) -0.053(8)
C214 0.050(7) 0.126(13) 0.116(12) -0.029(7) 0.013(7) -0.076(10)
C215 0.121(12) 0.062(7) 0.089(10) -0.028(7) 0.031(9) -0.019(7)
C216 0.104(9) 0.060(7) 0.061(7) -0.035(6) 0.010(6) -0.018(5)
C221 0.045(5) 0.046(5) 0.041(5) -0.007(4) 0.001(4) -0.005(4)
C222 0.073(7) 0.062(6) 0.046(6) 0.003(5) 0.011(5) 0.010(5)
C223 0.081(8) 0.062(6) 0.053(6) -0.002(5) 0.011(5) 0.016(5)
C224 0.086(9) 0.092(9) 0.056(7) -0.011(7) 0.019(6) 0.016(6)
C225 0.064(7) 0.096(9) 0.053(7) -0.004(6) 0.017(5) -0.015(6)
C226 0.064(6) 0.059(6) 0.050(6) -0.004(5) 0.014(5) -0.011(5)
C311 0.054(6) 0.048(5) 0.048(5) 0.005(4) 0.014(4) 0.001(4)
C312 0.061(6) 0.069(7) 0.049(6) -0.004(5) 0.010(5) 0.006(5)
C313 0.080(9) 0.093(9) 0.069(8) 0.002(7) 0.025(7) 0.034(7)
C314 0.092(11) 0.133(14) 0.077(10) 0.018(10) 0.022(8) 0.049(10)
C315 0.097(11) 0.156(16) 0.055(8) 0.006(11) -0.020(7) -0.009(9)
C316 0.061(7) 0.090(8) 0.058(7) -0.010(6) -0.005(5) 0.016(6)
C321 0.039(5) 0.049(5) 0.059(6) -0.011(4) 0.009(4) -0.013(4)
C322 0.070(7) 0.055(6) 0.075(7) -0.019(5) 0.026(6) -0.022(5)
C323 0.089(9) 0.061(7) 0.110(10) -0.016(6) 0.041(7) -0.049(7)
C324 0.071(7) 0.038(5) 0.107(10) -0.007(5) 0.006(6) -0.028(6)
C325 0.075(7) 0.043(5) 0.080(8) -0.016(5) 0.009(6) -0.010(5)
C326 0.062(6) 0.040(5) 0.056(6) -0.004(4) 0.011(4) -0.004(4)
C411 0.042(5) 0.047(5) 0.054(6) -0.001(4) 0.004(4) -0.014(4)
C412 0.045(6) 0.083(8) 0.079(8) 0.000(5) 0.003(5) -0.002(6)
C413 0.048(6) 0.084(9) 0.109(11) 0.006(6) -0.004(6) -0.012(8)
C414 0.042(6) 0.076(8) 0.133(12) 0.003(6) 0.008(7) -0.034(8)
C415 0.045(7) 0.094(9) 0.117(12) -0.025(6) 0.027(7) -0.024(8)
C416 0.051(6) 0.068(7) 0.071(7) -0.012(5) 0.019(5) -0.003(5)
C421 0.041(4) 0.033(4) 0.044(5) 0.008(3) 0.001(3) -0.004(3)
C422 0.067(6) 0.046(5) 0.068(7) 0.011(5) 0.025(5) 0.008(5)
C423 0.085(8) 0.046(6) 0.071(7) 0.011(5) 0.014(6) -0.022(5)
C424 0.074(7) 0.036(5) 0.102(9) 0.000(5) 0.006(6) 0.000(5)
C425 0.061(6) 0.045(5) 0.090(8) -0.001(5) 0.024(6) 0.015(5)
C426 0.053(5) 0.046(5) 0.061(6) 0.012(4) 0.017(4) 0.010(4)
C901 0.075(11) 0.21(2) 0.138(17) 0.030(13) 0.041(11) 0.065(15)
C902 0.077(12) 0.147(18) 0.21(3) 0.012(11) 0.026(14) 0.056(18)
C903 0.130(18) 0.116(15) 0.130(17) 0.000(13) -0.028(13) 0.035(13)
C904 0.17(2) 0.117(15) 0.101(14) 0.011(14) 0.047(14) 0.009(11)
C905 0.119(15) 0.098(13) 0.16(2) 0.014(11) 0.028(15) 0.020(13)
C906 0.119(16) 0.153(19) 0.105(14) -0.022(14) -0.010(11) 0.025(13)
C911 0.101(14) 0.20(2) 0.145(18) -0.055(15) -0.011(12) -0.015(16)
C912 0.24(3) 0.27(4) 0.094(16) -0.07(3) -0.027(17) 0.032(19)

loop_
_atom_site_label
_atom_site_fract_x
_atom_site_fract_y
_atom_site_fract_z
_atom_site_U_iso_or_equiv
_atom_site_thermal_displace_type
_atom_site_calc_flag
Re1 0.11959(2) 0.242869(14) 0.057362(14) 0.03273(9) Uani ?
Re2 0.26051(2) 0.240019(15) 0.132301(14) 0.03437(9) Uani ?
W3 0.52137(3) 0.42749(2) 0.13283(2) 0.05798(12) Uani ?
Cl1 -0.01568(14) 0.19013(11) 0.01266(10) 0.0474(6) Uani ?
Cl2 0.33877(16) 0.17908(13) 0.21469(10) 0.0541(7) Uani ?
Cl12 0.14901(13) 0.14697(9) 0.12725(9) 0.0387(5) Uani ?
Cl91 0.2850(3) 0.2552(3) 0.4235(2) 0.1200(17) Uani ?
Cl92 0.4016(4) 0.0706(3) 0.3693(3) 0.140(2) Uani ?
P1 0.02010(14) 0.29913(10) 0.12241(10) 0.0371(5) Uani ?
P2 0.18768(15) 0.30717(11) 0.20669(10) 0.0388(6) Uani ?
P3 0.18842(15) 0.18488(11) -0.02273(9) 0.0389(6) Uani ?
P4 0.35034(14) 0.17311(10) 0.06598(10) 0.0374(6) Uani ?
O1 0.0865(5) 0.3645(3) -0.0254(3) 0.061(2) Uani ?
O12 0.2551(5) 0.3666(3) 0.0542(3) 0.066(2) Uani ?
O32 0.3497(7) 0.5199(5) 0.1015(5) 0.108(4) Uani ?
O33 0.5571(7) 0.4682(6) 0.2677(5) 0.113(4) Uani ?
O34 0.6829(6) 0.3259(5) 0.1691(5) 0.104(4) Uani ?
O35 0.5199(9) 0.3948(6) -0.0032(5) 0.120(5) Uani ?
O36 0.6481(8) 0.5511(6) 0.1113(6) 0.129(5) Uani ?
N31 0.3716(5) 0.3054(3) 0.1465(3) 0.043(2) Uani ?
C1 0.0977(6) 0.3184(5) 0.0052(4) 0.045(3) Uani ?
C12 0.2337(6) 0.3141(4) 0.0740(4) 0.045(3) Uani ?
C1B 0.0916(6) 0.3549(4) 0.1710(4) 0.042(2) Uani ?
C2B 0.3111(6) 0.1962(4) -0.0101(4) 0.042(2) Uani ?
C31 0.4253(6) 0.3454(5) 0.1443(4) 0.049(3) Uani ?
C32 0.4134(8) 0.4869(6) 0.1136(6) 0.075(4) Uani ?
C33 0.5374(8) 0.4534(7) 0.2179(7) 0.079(4) Uani ?
C34 0.6244(8) 0.3617(6) 0.1531(6) 0.072(4) Uani ?
C35 0.5186(8) 0.4050(7) 0.0476(7) 0.076(4) Uani ?
C36 0.6020(9) 0.5067(7) 0.1194(7) 0.092(5) Uani ?
C111 -0.0623(6) 0.3588(4) 0.0862(4) 0.043(2) Uani ?
C112 -0.0345(8) 0.4239(5) 0.0693(5) 0.062(3) Uani ?
C113 -0.1004(10) 0.4691(6) 0.0423(6) 0.084(5) Uani ?
C114 -0.1883(10) 0.4481(8) 0.0336(6) 0.088(5) Uani ?
C115 -0.2119(8) 0.3855(8) 0.0477(6) 0.085(5) Uani ?
C116 -0.1502(7) 0.3387(6) 0.0746(5) 0.069(4) Uani ?
C121 -0.0462(6) 0.2487(4) 0.1701(4) 0.041(2) Uani ?
C122 -0.0597(6) 0.1785(5) 0.1612(4) 0.049(3) Uani ?
C123 -0.1091(7) 0.1410(6) 0.1971(5) 0.065(3) Uani ?
C124 -0.1524(8) 0.1737(8) 0.2392(5) 0.080(4) Uani ?
C125 -0.1409(9) 0.2434(8) 0.2484(6) 0.080(5) Uani ?
C126 -0.0902(7) 0.2811(6) 0.2133(5) 0.062(3) Uani ?
C211 0.2574(6) 0.3744(5) 0.2436(4) 0.049(3) Uani ?
C212 0.3184(7) 0.3552(5) 0.2898(5) 0.067(3) Uani ?
C213 0.3699(8) 0.4024(8) 0.3219(6) 0.088(5) Uani ?
C214 0.3622(8) 0.4713(9) 0.3056(7) 0.097(6) Uani ?
C215 0.3039(11) 0.4916(7) 0.2591(6) 0.089(5) Uani ?
C216 0.2524(9) 0.4423(6) 0.2276(5) 0.075(4) Uani ?
C221 0.1371(6) 0.2648(4) 0.2680(4) 0.044(3) Uani ?
C222 0.1297(7) 0.1945(5) 0.2715(4) 0.060(3) Uani ?
C223 0.0842(8) 0.1656(6) 0.3147(5) 0.065(3) Uani ?
C224 0.0484(9) 0.2062(7) 0.3567(5) 0.077(4) Uani ?
C225 0.0586(8) 0.2752(7) 0.3534(5) 0.070(4) Uani ?
C226 0.1010(7) 0.3065(6) 0.3091(4) 0.057(3) Uani ?
C311 0.1594(7) 0.2249(5) -0.0942(4) 0.049(3) Uani ?
C312 0.1974(7) 0.2865(6) -0.1096(4) 0.059(3) Uani ?
C313 0.1702(9) 0.3202(7) -0.1618(6) 0.080(4) Uani ?
C314 0.1022(11) 0.2932(10) -0.1982(7) 0.100(6) Uani ?
C315 0.0608(11) 0.2337(10) -0.1853(6) 0.104(6) Uani ?
C316 0.0903(7) 0.1971(7) -0.1328(5) 0.070(4) Uani ?
C321 0.1728(6) 0.0932(5) -0.0371(4) 0.049(3) Uani ?
C322 0.2096(7) 0.0644(5) -0.0848(5) 0.065(3) Uani ?
C323 0.2024(9) -0.0053(6) -0.0951(6) 0.085(4) Uani ?
C324 0.1566(8) -0.0480(5) -0.0574(6) 0.072(4) Uani ?
C325 0.1209(8) -0.0193(5) -0.0122(5) 0.066(3) Uani ?
C326 0.1284(7) 0.0509(5) -0.0008(4) 0.052(3) Uani ?
C411 0.4717(6) 0.1888(5) 0.0708(4) 0.048(3) Uani ?
C412 0.5218(7) 0.1606(6) 0.1184(5) 0.069(4) Uani ?
C413 0.6147(8) 0.1664(7) 0.1216(7) 0.081(4) Uani ?
C414 0.6549(8) 0.1985(7) 0.0776(7) 0.084(5) Uani ?
C415 0.6056(8) 0.2251(7) 0.0311(7) 0.084(5) Uani ?
C416 0.5129(7) 0.2222(6) 0.0271(5) 0.062(3) Uani ?
C421 0.3506(5) 0.0782(4) 0.0665(4) 0.040(2) Uani ?
C422 0.3860(7) 0.0446(5) 0.0214(5) 0.059(3) Uani ?
C423 0.3844(8) -0.0281(5) 0.0180(5) 0.067(4) Uani ?
C424 0.3493(8) -0.0641(5) 0.0621(6) 0.071(4) Uani ?
C425 0.3185(7) -0.0307(5) 0.1078(5) 0.064(3) Uani ?
C426 0.3185(6) 0.0414(5) 0.1113(4) 0.053(3) Uani ?
C901 0.3891(12) 0.0616(12) 0.8198(10) 0.139(8) Uani ?
C902 0.3235(13) 0.0573(12) 0.7717(13) 0.144(11) Uani ?
C903 0.3362(16) 0.0231(11) 0.7176(11) 0.128(8) Uani ?
C904 0.4156(18) -0.0066(10) 0.7135(9) 0.127(8) Uani ?
C905 0.4786(14) -0.0114(10) 0.7597(12) 0.125(8) Uani ?
C906 0.4605(14) 0.0205(12) 0.8092(9) 0.127(8) Uani ?
C911 0.3693(13) 0.1872(12) 0.4127(10) 0.150(9) Uani ?
C912 0.323(2) 0.1416(16) 0.3781(10) 0.204(15) Uani ?
H112 0.0253 0.4372 0.0755 0.0800 Uiso calc
H113 -0.0843 0.5129 0.0305 0.1090 Uiso calc
H114 -0.2317 0.4787 0.0175 0.1140 Uiso calc
H115 -0.2712 0.3720 0.0396 0.1110 Uiso calc
H116 -0.1682 0.2947 0.0846 0.0890 Uiso calc
H122 -0.0348 0.1567 0.1304 0.0630 Uiso calc
H123 -0.1131 0.0934 0.1930 0.0840 Uiso calc
H124 -0.1897 0.1488 0.2616 0.1040 Uiso calc
H125 -0.1676 0.2650 0.2786 0.1050 Uiso calc
H126 -0.0852 0.3285 0.2183 0.0800 Uiso calc
H1B1 0.0570 0.3740 0.2009 0.0550 Uiso calc
H1B2 0.1129 0.3928 0.1485 0.0550 Uiso calc
H212 0.3247 0.3087 0.2993 0.0880 Uiso calc
H213 0.4090 0.3888 0.3539 0.1140 Uiso calc
H214 0.3973 0.5042 0.3266 0.1270 Uiso calc
H215 0.2988 0.5379 0.2487 0.1160 Uiso calc
H216 0.2139 0.4556 0.1952 0.0970 Uiso calc
H222 0.1555 0.1665 0.2448 0.0780 Uiso calc
H223 0.0772 0.1180 0.3158 0.0850 Uiso calc
H224 0.0183 0.1865 0.3862 0.1000 Uiso calc
H225 0.0364 0.3028 0.3819 0.0920 Uiso calc
H226 0.1052 0.3542 0.3070 0.0740 Uiso calc
H2B1 0.3402 0.1671 -0.0371 0.0550 Uiso calc
H2B2 0.3265 0.2437 -0.0175 0.0550 Uiso calc
H312 0.2428 0.3058 -0.0842 0.0770 Uiso calc
H313 0.1981 0.3608 -0.1717 0.1030 Uiso calc
H314 0.0835 0.3161 -0.2330 0.1300 Uiso calc
H315 0.0134 0.2169 -0.2105 0.1360 Uiso calc
H316 0.0641 0.1553 -0.1243 0.0920 Uiso calc
H322 0.2392 0.0922 -0.1098 0.0850 Uiso calc
H323 0.2276 -0.0246 -0.1269 0.1100 Uiso calc
H324 0.1517 -0.0952 -0.0641 0.0940 Uiso calc
H325 0.0902 -0.0470 0.0124 0.0860 Uiso calc
H326 0.1035 0.0695 0.0313 0.0680 Uiso calc
H412 0.4943 0.1381 0.1477 0.0900 Uiso calc
H413 0.6497 0.1485 0.1539 0.1050 Uiso calc
H414 0.7169 0.2018 0.0801 0.1090 Uiso calc
H415 0.6338 0.2458 0.0011 0.1090 Uiso calc
H416 0.4789 0.2424 -0.0045 0.0810 Uiso calc
H422 0.4114 0.0700 -0.0072 0.0770 Uiso calc
H423 0.4066 -0.0509 -0.0133 0.0870 Uiso calc
H424 0.3468 -0.1120 0.0604 0.0920 Uiso calc
H425 0.2966 -0.0561 0.1378 0.0840 Uiso calc
H426 0.2974 0.0638 0.1432 0.0680 Uiso calc
H901 0.3849 0.0880 0.8534 0.1820 Uiso calc
H902 0.2683 0.0779 0.7752 0.1860 Uiso calc
H903 0.2912 0.0217 0.6866 0.1660 Uiso calc
H904 0.4279 -0.0247 0.6775 0.1630 Uiso calc
H905 0.5317 -0.0355 0.7573 0.1610 Uiso calc
H906 0.5027 0.0139 0.8413 0.1660 Uiso calc
H91A 0.4192 0.2058 0.3938 0.1930 Uiso calc
H91B 0.3918 0.1664 0.4499 0.1930 Uiso calc
H91C 0.3034 0.1620 0.3403 0.2670 Uiso calc
H91D 0.2713 0.1254 0.3962 0.2670 Uiso calc

loop_
_geom_angle_atom_site_label_1
_geom_angle_atom_site_label_2
_geom_angle_atom_site_label_3
_geom_angle
_geom_angle_publ_flag
C(1) Re(1) C(12) 73.0(3) ?
C(1) Re(1) Cl(1) 88.5(3) ?
C(12) Re(1) Cl(1) 161.3(2) ?
C(1) Re(1) P(3) 86.8(3) ?
C(12) Re(1) P(3) 92.3(2) ?
Cl(1) Re(1) P(3) 83.56(7) ?
C(1) Re(1) P(1) 87.7(3) ?
C(12) Re(1) P(1) 97.1(2) ?
Cl(1) Re(1) P(1) 84.77(7) ?
P(3) Re(1) P(1) 167.22(7) ?
C(1) Re(1) Cl(12) 178.5(3) ?
C(12) Re(1) Cl(12) 105.9(2) ?
Cl(1) Re(1) Cl(12) 92.58(7) ?
P(3) Re(1) Cl(12) 94.33(7) ?
P(1) Re(1) Cl(12) 91.38(7) ?
C(1) Re(1) Re(2) 120.8(3) ?
C(12) Re(1) Re(2) 47.8(2) ?
Cl(1) Re(1) Re(2) 150.64(5) ?
P(3) Re(1) Re(2) 96.16(5) ?
P(1) Re(1) Re(2) 96.56(5) ?
Cl(12) Re(1) Re(2) 58.10(5) ?
C(12) Re(2) N(31) 76.7(3) ?
C(12) Re(2) Cl(2) 158.3(2) ?
N(31) Re(2) Cl(2) 81.8(2) ?
C(12) Re(2) Cl(12) 114.2(2) ?
N(31) Re(2) Cl(12) 168.7(2) ?
Cl(2) Re(2) Cl(12) 87.41(8) ?
C(12) Re(2) P(2) 90.3(3) ?
N(31) Re(2) P(2) 88.44(18) ?
Cl(2) Re(2) P(2) 86.34(8) ?
Cl(12) Re(2) P(2) 94.27(7) ?
C(12) Re(2) P(4) 93.2(3) ?
N(31) Re(2) P(4) 86.58(18) ?
Cl(2) Re(2) P(4) 88.21(8) ?
Cl(12) Re(2) P(4) 89.72(7) ?
P(2) Re(2) P(4) 173.09(7) ?
C(12) Re(2) Re(1) 55.8(2) ?
N(31) Re(2) Re(1) 132.5(2) ?
Cl(2) Re(2) Re(1) 145.69(6) ?
Cl(12) Re(2) Re(1) 58.38(5) ?
P(2) Re(2) Re(1) 93.22(5) ?
P(4) Re(2) Re(1) 93.68(5) ?
C(35) W(3) C(36) 88.5(6) ?
C(35) W(3) C(33) 174.0(5) ?
C(36) W(3) C(33) 86.5(6) ?
C(35) W(3) C(32) 88.4(5) ?
C(36) W(3) C(32) 90.8(6) ?
C(33) W(3) C(32) 95.0(5) ?
C(35) W(3) C(34) 91.6(5) ?
C(36) W(3) C(34) 93.4(6) ?
C(33) W(3) C(34) 85.4(5) ?
C(32) W(3) C(34) 175.9(5) ?
C(35) W(3) C(31) 90.4(5) ?
C(36) W(3) C(31) 175.8(5) ?
C(33) W(3) C(31) 94.9(4) ?
C(32) W(3) C(31) 85.2(4) ?
C(34) W(3) C(31) 90.7(4) ?
Re(2) Cl(12) Re(1) 63.52(5) ?
C(1B) P(1) C(121) 106.0(4) ?
C(1B) P(1) C(111) 103.5(4) ?
C(121) P(1) C(111) 103.0(4) ?
C(1B) P(1) Re(1) 106.0(3) ?
C(121) P(1) Re(1) 121.3(3) ?
C(111) P(1) Re(1) 115.4(3) ?
C(211) P(2) C(1B) 103.6(4) ?
C(211) P(2) C(221) 103.0(4) ?
C(1B) P(2) C(221) 101.4(4) ?
C(211) P(2) Re(2) 114.9(3) ?
C(1B) P(2) Re(2) 109.9(3) ?
C(221) P(2) Re(2) 121.8(3) ?
C(321) P(3) C(311) 103.9(4) ?
C(321) P(3) C(2B) 104.6(4) ?
C(311) P(3) C(2B) 103.7(4) ?
C(321) P(3) Re(1) 121.7(3) ?
C(311) P(3) Re(1) 113.0(3) ?
C(2B) P(3) Re(1) 108.3(3) ?
C(2B) P(4) C(411) 104.0(4) ?
C(2B) P(4) C(421) 104.5(4) ?
C(411) P(4) C(421) 99.4(4) ?
C(2B) P(4) Re(2) 107.9(3) ?
C(411) P(4) Re(2) 118.0(3) ?
C(421) P(4) Re(2) 121.2(3) ?
C(31) N(31) Re(2) 167.1(8) ?
O(1) C(1) Re(1) 178.3(8) ?
O(12) C(12) Re(2) 148.0(7) ?
O(12) C(12) Re(1) 135.7(7) ?
Re(2) C(12) Re(1) 76.3(3) ?
P(1) C(1B) P(2) 111.2(4) ?
P(4) C(2B) P(3) 110.0(4) ?
N(31) C(31) W(3) 174.4(9) ?
O(32) C(32) W(3) 178.0(11) ?
O(33) C(33) W(3) 172.4(11) ?
O(34) C(34) W(3) 174.7(11) ?
O(35) C(35) W(3) 176.4(12) ?
O(36) C(36) W(3) 179.3(15) ?
C(116) C(111) C(112) 120.7(9) ?
C(116) C(111) P(1) 120.0(7) ?
C(112) C(111) P(1) 119.3(7) ?
C(111) C(112) C(113) 117.6(11) ?
C(114) C(113) C(112) 120.0(11) ?
C(115) C(114) C(113) 121.0(11) ?
C(114) C(115) C(116) 121.8(12) ?
C(111) C(116) C(115) 118.9(11) ?
C(122) C(121) C(126) 118.3(9) ?
C(122) C(121) P(1) 121.2(7) ?
C(126) C(121) P(1) 120.3(7) ?
C(123) C(122) C(121) 120.9(10) ?
C(122) C(123) C(124) 119.9(11) ?
C(123) C(124) C(125) 120.0(11) ?
C(126) C(125) C(124) 120.2(12) ?
C(125) C(126) C(121) 120.3(11) ?
C(216) C(211) C(212) 118.7(9) ?
C(216) C(211) P(2) 123.3(8) ?
C(212) C(211) P(2) 118.0(8) ?
C(213) C(212) C(211) 122.0(12) ?
C(212) C(213) C(214) 118.2(13) ?
C(215) C(214) C(213) 121.0(11) ?
C(214) C(215) C(216) 119.2(13) ?
C(211) C(216) C(215) 120.8(13) ?
C(222) C(221) C(226) 120.0(9) ?
C(222) C(221) P(2) 121.8(7) ?
C(226) C(221) P(2) 118.0(7) ?
C(221) C(222) C(223) 119.8(10) ?
C(222) C(223) C(224) 121.1(11) ?
C(225) C(224) C(223) 118.1(10) ?
C(224) C(225) C(226) 122.4(11) ?
C(225) C(226) C(221) 118.5(10) ?
C(312) C(311) C(316) 118.0(9) ?
C(312) C(311) P(3) 121.8(8) ?
C(316) C(311) P(3) 119.9(8) ?
C(311) C(312) C(313) 122.1(11) ?
C(314) C(313) C(312) 119.2(12) ?
C(315) C(314) C(313) 121.8(13) ?
C(314) C(315) C(316) 119.7(13) ?
C(311) C(316) C(315) 119.2(12) ?
C(326) C(321) C(322) 119.0(9) ?
C(326) C(321) P(3) 122.2(7) ?
C(322) C(321) P(3) 118.8(7) ?
C(323) C(322) C(321) 120.0(10) ?
C(322) C(323) C(324) 120.3(10) ?
C(325) C(324) C(323) 118.9(9) ?
C(324) C(325) C(326) 121.5(11) ?
C(321) C(326) C(325) 120.3(10) ?
C(412) C(411) C(416) 120.6(10) ?
C(412) C(411) P(4) 116.4(8) ?
C(416) C(411) P(4) 122.9(8) ?
C(411) C(412) C(413) 118.5(12) ?
C(414) C(413) C(412) 120.5(13) ?
C(415) C(414) C(413) 120.6(12) ?
C(414) C(415) C(416) 120.6(13) ?
C(411) C(416) C(415) 119.2(12) ?
C(422) C(421) C(426) 120.3(8) ?
C(422) C(421) P(4) 118.1(7) ?
C(426) C(421) P(4) 121.6(7) ?
C(421) C(422) C(423) 120.8(9) ?
C(424) C(423) C(422) 118.2(10) ?
C(425) C(424) C(423) 120.6(10) ?
C(424) C(425) C(426) 121.7(10) ?
C(421) C(426) C(425) 118.3(9) ?
C(906) C(901) C(902) 109(2) ?
C(901) C(902) C(903) 124.2(19) ?
C(904) C(903) C(902) 117.1(19) ?
C(903) C(904) C(905) 122(2) ?
C(906) C(905) C(904) 116(2) ?
C(905) C(906) C(901) 130(2) ?
C(912) C(911) Cl(91) 103.2(19) ?
C(911) C(912) Cl(92) 105(2) ?

loop_
_geom_bond_atom_site_label_1
_geom_bond_atom_site_label_2
_geom_bond_distance
_geom_bond_publ_flag
Re(1) C(1) 1.896(9) ?
Re(1) C(12) 2.205(8) ?
Re(1) Cl(1) 2.410(2) ?
Re(1) P(3) 2.460(2) ?
Re(1) P(1) 2.462(2) ?
Re(1) Cl(12) 2.4638(19) ?
Re(1) Re(2) 2.5898(4) ?
Re(2) C(12) 1.975(9) ?
Re(2) N(31) 2.095(7) ?
Re(2) Cl(2) 2.428(2) ?
Re(2) Cl(12) 2.4564(19) ?
Re(2) P(2) 2.479(2) ?
Re(2) P(4) 2.489(2) ?
W(3) C(35) 1.992(15) ?
W(3) C(36) 1.998(12) ?
W(3) C(33) 2.001(15) ?
W(3) C(32) 2.001(13) ?
W(3) C(34) 2.024(12) ?
W(3) C(31) 2.181(9) ?
Cl(91) C(911) 1.86(2) ?
Cl(92) C(912) 1.84(3) ?
P(1) C(1B) 1.823(9) ?
P(1) C(121) 1.829(9) ?
P(1) C(111) 1.832(9) ?
P(2) C(211) 1.827(9) ?
P(2) C(1B) 1.836(9) ?
P(2) C(221) 1.850(9) ?
P(3) C(321) 1.820(9) ?
P(3) C(311) 1.822(10) ?
P(3) C(2B) 1.848(9) ?
P(4) C(2B) 1.837(9) ?
P(4) C(411) 1.840(9) ?
P(4) C(421) 1.841(8) ?
O(1) C(1) 1.139(10) ?
O(12) C(12) 1.171(10) ?
O(32) C(32) 1.162(14) ?
O(33) C(33) 1.183(15) ?
O(34) C(34) 1.151(14) ?
O(35) C(35) 1.181(15) ?
O(36) C(36) 1.131(14) ?
N(31) C(31) 1.123(11) ?
C(111) C(116) 1.376(13) ?
C(111) C(112) 1.398(13) ?
C(112) C(113) 1.418(15) ?
C(113) C(114) 1.376(19) ?
C(114) C(115) 1.314(19) ?
C(115) C(116) 1.396(15) ?
C(121) C(122) 1.388(12) ?
C(121) C(126) 1.390(13) ?
C(122) C(123) 1.368(13) ?
C(123) C(124) 1.368(17) ?
C(124) C(125) 1.377(17) ?
C(125) C(126) 1.371(15) ?
C(211) C(216) 1.367(15) ?
C(211) C(212) 1.379(14) ?
C(212) C(213) 1.366(14) ?
C(213) C(214) 1.39(2) ?
C(214) C(215) 1.37(2) ?
C(215) C(216) 1.386(16) ?
C(221) C(222) 1.372(13) ?
C(221) C(226) 1.388(13) ?
C(222) C(223) 1.373(14) ?
C(223) C(224) 1.390(17) ?
C(224) C(225) 1.350(18) ?
C(225) C(226) 1.387(15) ?
C(311) C(312) 1.384(14) ?
C(311) C(316) 1.403(14) ?
C(312) C(313) 1.386(15) ?
C(313) C(314) 1.36(2) ?
C(314) C(315) 1.36(2) ?
C(315) C(316) 1.427(18) ?
C(321) C(326) 1.382(13) ?
C(321) C(322) 1.387(13) ?
C(322) C(323) 1.375(14) ?
C(323) C(324) 1.419(17) ?
C(324) C(325) 1.331(15) ?
C(325) C(326) 1.389(13) ?
C(411) C(412) 1.374(15) ?
C(411) C(416) 1.386(14) ?
C(412) C(413) 1.394(15) ?
C(413) C(414) 1.372(19) ?
C(414) C(415) 1.34(2) ?
C(415) C(416) 1.386(15) ?
C(421) C(422) 1.369(12) ?
C(421) C(426) 1.373(12) ?
C(422) C(423) 1.413(13) ?
C(423) C(424) 1.373(16) ?
C(424) C(425) 1.350(16) ?
C(425) C(426) 1.401(13) ?
C(901) C(906) 1.38(3) ?
C(901) C(902) 1.41(3) ?
C(902) C(903) 1.43(3) ?
C(903) C(904) 1.33(3) ?
C(904) C(905) 1.35(3) ?
C(905) C(906) 1.34(3) ?
C(911) C(912) 1.33(3) ?
